data_2216036
loop_
_publ_author_name
'Jian-Guo Hou'
'Pu Zhang'
'Chen Ye'
'Tie-Gang Yu'

_publ_section_title
;
 1,1'-Bis(diphenylphosphino)cobaltocenium tetrafluoridoborate
;
_journal_coeditor_code LH2500
_journal_issue 11
_journal_name_full 'Acta Crystallographica Section E'
_journal_page_first m2730
_journal_page_last m2730
_journal_paper_doi 10.1107/S1600536807048404
_journal_volume 63
_journal_year 2007
_chemical_formula_iupac '[Co (C17 H14 P)2] B F4'
_chemical_formula_moiety 'C34 H28 Co P2 +, B F4 -'
_chemical_formula_sum 'C34 H28 B Co F4 P2'
_chemical_formula_weight 644.24
_chemical_name_systematic
;
1,1'-Bis(diphenylphosphino)cobaltocenium tetrafluoridoborate
;
_space_group_IT_number 15
_symmetry_cell_setting monoclinic
_symmetry_space_group_name_Hall '-C 2yc'
_symmetry_space_group_name_H-M 'C 1 2/c 1'
_atom_sites_solution_hydrogens geom
_atom_sites_solution_primary direct
_atom_sites_solution_secondary difmap
_audit_creation_method SHELXL-97
_cell_angle_alpha 90.00
_cell_angle_beta 102.085(2)
_cell_angle_gamma 90.00
_cell_formula_units_Z 4
_cell_length_a 10.3357(11)
_cell_length_b 13.1659(14)
_cell_length_c 22.894(3)
_cell_measurement_reflns_used 5457
_cell_measurement_temperature 297(2)
_cell_measurement_theta_max 27.74
_cell_measurement_theta_min 2.54
_cell_volume 3046.3(6)
_computing_cell_refinement 'SAINT (Bruker, 2001)'
_computing_data_collection 'SMART (Bruker, 2001)'
_computing_data_reduction 'SAINT (Bruker, 2001)'
_computing_molecular_graphics 'SHELXTL (Sheldrick, 2001)'
_computing_publication_material 'SHELXTL (Sheldrick, 2001)'
_computing_structure_refinement 'SHELXTL (Sheldrick, 2001)'
_computing_structure_solution 'SHELXTL (Sheldrick, 2001)'
_diffrn_ambient_temperature 297(2)
_diffrn_measured_fraction_theta_full 0.990
_diffrn_measured_fraction_theta_max 0.990
_diffrn_measurement_device_type 'Bruker SMART CCD'
_diffrn_measurement_method '\f and \w'
_diffrn_radiation_monochromator graphite
_diffrn_radiation_source 'fine-focus sealed tube'
_diffrn_radiation_type MoK\a
_diffrn_radiation_wavelength 0.71073
_diffrn_reflns_av_R_equivalents 0.0251
_diffrn_reflns_av_sigmaI/netI 0.0247
_diffrn_reflns_limit_h_max 12
_diffrn_reflns_limit_h_min -12
_diffrn_reflns_limit_k_max 16
_diffrn_reflns_limit_k_min -14
_diffrn_reflns_limit_l_max 28
_diffrn_reflns_limit_l_min -28
_diffrn_reflns_number 10252
_diffrn_reflns_theta_full 26.00
_diffrn_reflns_theta_max 26.00
_diffrn_reflns_theta_min 2.55
_exptl_absorpt_coefficient_mu 0.716
_exptl_absorpt_correction_T_max 0.9319
_exptl_absorpt_correction_T_min 0.8701
_exptl_absorpt_correction_type multi-scan
_exptl_absorpt_process_details '(SADABS; Sheldrick, 2004)'
_exptl_crystal_colour yellow
_exptl_crystal_density_diffrn 1.405
_exptl_crystal_density_method 'not measured'
_exptl_crystal_description block
_exptl_crystal_F_000 1320
_exptl_crystal_size_max 0.20
_exptl_crystal_size_mid 0.15
_exptl_crystal_size_min 0.10
_refine_diff_density_max 0.490
_refine_diff_density_min -0.358
_refine_ls_extinction_method none
_refine_ls_goodness_of_fit_ref 1.081
_refine_ls_hydrogen_treatment constr
_refine_ls_matrix_type full
_refine_ls_number_parameters 205
_refine_ls_number_reflns 2970
_refine_ls_number_restraints 21
_refine_ls_restrained_S_all 1.232
_refine_ls_R_factor_all 0.0492
_refine_ls_R_factor_gt 0.0445
_refine_ls_shift/su_max 0.000
_refine_ls_shift/su_mean 0.000
_refine_ls_structure_factor_coef Fsqd
_refine_ls_weighting_details 'calc w=1/[\s^2^(Fo^2^)+(0.0776P)^2^+1.0622P] where P=(Fo^2^+2Fc^2^)/3'
_refine_ls_weighting_scheme calc
_refine_ls_wR_factor_gt 0.1210
_refine_ls_wR_factor_ref 0.1245
_reflns_number_gt 2655
_reflns_number_total 2970
_reflns_threshold_expression I>2\s(I)
_cod_data_source_file lh2500.cif
_cod_data_source_block I
_cod_depositor_comments
;
The following automatic conversions were performed:
'_symmetry_cell_setting' value 'Monoclinic' changed to 'monoclinic'
according to '/home/saulius/struct/CIF-dictionaries/cif_core.dic'
dictionary named 'cif_core.dic' version 2.4.1 from 2010-06-29.

Automatic conversion script
Id: cif_fix_enum 1527 2010-12-29 10:47:43Z saulius 

The following automatic conversions were performed:

'_symmetry_cell_setting' value 'Monoclinic' changed to 'monoclinic'
according to /home/saulius/struct/CIF-dictionaries/cif_core.dic
dictionary named 'cif_core.dic' version 2.4.1 from 2010-06-29.

Automatic conversion script
Id: cif_fix_values 1715 2011-07-08 13:25:40Z adriana 
;
_cod_original_sg_symbol_H-M 'C 2/c'
_cod_database_code 2216036
_cod_database_fobs_code 2216036

loop_
_symmetry_equiv_pos_as_xyz
'x, y, z'
'-x, y, -z+1/2'
'x+1/2, y+1/2, z'
'-x+1/2, y+1/2, -z+1/2'
'-x, -y, -z'
'x, -y, z-1/2'
'-x+1/2, -y+1/2, -z'
'x+1/2, -y+1/2, z-1/2'

loop_
_atom_site_type_symbol
_atom_site_label
_atom_site_fract_x
_atom_site_fract_y
_atom_site_fract_z
_atom_site_U_iso_or_equiv
_atom_site_adp_type
_atom_site_calc_flag
_atom_site_refinement_flags
_atom_site_occupancy
Co Co1 1.0000 0.60723(4) 0.7500 0.04454(19) Uani d S 1
C C1 0.8097(3) 0.5865(3) 0.75876(13) 0.0610(7) Uani d . 1
H H1 0.7821 0.5677 0.7934 0.073 Uiso calc R 1
C C2 0.8716(3) 0.6816(2) 0.68594(12) 0.0560(6) Uani d . 1
H H2 0.8923 0.7370 0.6644 0.067 Uiso calc R 1
C C3 0.8290(3) 0.6865(3) 0.74086(12) 0.0625(8) Uani d . 1
H H3 0.8161 0.7453 0.7614 0.075 Uiso calc R 1
C C4 0.8773(2) 0.5777(2) 0.66922(11) 0.0512(6) Uani d . 1
C C5 0.8394(3) 0.5192(2) 0.71517(12) 0.0547(6) Uani d . 1
H H5 0.8350 0.4487 0.7163 0.066 Uiso calc R 1
C C6 0.7918(3) 0.5732(2) 0.54478(12) 0.0550(6) Uani d . 1
C C7 0.8100(4) 0.5751(4) 0.48680(15) 0.0909(12) Uani d . 1
H H7 0.8920 0.5583 0.4789 0.109 Uiso calc R 1
C C8 0.7070(5) 0.6020(4) 0.44030(16) 0.1003(15) Uani d . 1
H H8 0.7202 0.6005 0.4014 0.120 Uiso calc R 1
C C9 0.5890(4) 0.6299(3) 0.45003(16) 0.0822(10) Uani d . 1
H H9 0.5215 0.6495 0.4184 0.099 Uiso calc R 1
C C10 0.5690(4) 0.6292(4) 0.50737(16) 0.0979(13) Uani d . 1
H H10 0.4872 0.6479 0.5147 0.117 Uiso calc R 1
C C11 0.6702(3) 0.6007(3) 0.55444(14) 0.0847(12) Uani d . 1
H H11 0.6553 0.6003 0.5931 0.102 Uiso calc R 1
C C12 0.9059(3) 0.3975(2) 0.60954(12) 0.0565(7) Uani d . 1
C C13 1.0036(3) 0.3419(3) 0.64705(15) 0.0732(9) Uani d . 1
H H13 1.0812 0.3741 0.6660 0.088 Uiso calc R 1
C C14 0.9876(4) 0.2396(3) 0.65664(17) 0.0830(10) Uani d . 1
H H14 1.0526 0.2042 0.6831 0.100 Uiso calc R 1
C C15 0.8761(4) 0.1899(3) 0.62734(17) 0.0826(10) Uani d . 1
H H15 0.8656 0.1209 0.6336 0.099 Uiso calc R 1
C C16 0.7805(4) 0.2427(3) 0.58887(19) 0.0899(11) Uani d . 1
H H16 0.7054 0.2091 0.5684 0.108 Uiso calc R 1
C C17 0.7948(3) 0.3462(3) 0.58021(16) 0.0761(9) Uani d . 1
H H17 0.7286 0.3813 0.5543 0.091 Uiso calc R 1
F F2 0.5000 0.5484(2) 0.7500 0.1305(15) Uani d SD 1
F F1 0.5209(12) 0.4095(5) 0.6985(2) 0.185(6) Uani d PD 0.50
F F3 0.6174(8) 0.4195(4) 0.7881(2) 0.107(2) Uani d PD 0.50
P P1 0.93254(7) 0.53398(6) 0.60262(3) 0.0569(2) Uani d . 1
B B1 0.5000 0.4466(4) 0.7500 0.094(2) Uani d SD 1
F F4 0.4042(9) 0.4033(5) 0.7672(8) 0.317(12) Uani d PD 0.50

loop_
_atom_site_aniso_label
_atom_site_aniso_U_11
_atom_site_aniso_U_22
_atom_site_aniso_U_33
_atom_site_aniso_U_12
_atom_site_aniso_U_13
_atom_site_aniso_U_23
Co1 0.0398(3) 0.0519(3) 0.0405(3) 0.000 0.00524(19) 0.000
C1 0.0407(13) 0.090(2) 0.0538(15) -0.0025(13) 0.0125(11) -0.0118(14)
C2 0.0492(14) 0.0613(16) 0.0508(13) 0.0057(12) -0.0052(11) 0.0007(12)
C3 0.0472(14) 0.076(2) 0.0590(15) 0.0143(13) -0.0010(12) -0.0162(14)
C4 0.0425(13) 0.0651(16) 0.0431(12) -0.0036(11) 0.0027(10) -0.0061(11)
C5 0.0462(14) 0.0655(17) 0.0526(14) -0.0099(12) 0.0112(11) -0.0079(12)
C6 0.0581(16) 0.0617(16) 0.0456(13) -0.0003(13) 0.0119(11) 0.0014(12)
C7 0.095(3) 0.127(3) 0.0565(18) 0.042(2) 0.0282(18) 0.0230(19)
C8 0.111(3) 0.143(4) 0.0494(17) 0.035(3) 0.0231(19) 0.033(2)
C9 0.081(2) 0.100(3) 0.0605(18) 0.007(2) 0.0026(16) 0.0174(18)
C10 0.061(2) 0.164(4) 0.064(2) 0.016(2) 0.0030(16) -0.006(2)
C11 0.0602(19) 0.147(4) 0.0454(15) 0.002(2) 0.0074(13) -0.0117(17)
C12 0.0556(16) 0.0687(17) 0.0460(13) 0.0071(13) 0.0122(11) -0.0065(11)
C13 0.0581(18) 0.082(2) 0.0757(19) 0.0142(16) 0.0054(15) -0.0075(17)
C14 0.076(2) 0.086(2) 0.086(2) 0.025(2) 0.0140(18) 0.0068(19)
C15 0.101(3) 0.068(2) 0.085(2) 0.0096(19) 0.033(2) 0.0035(18)
C16 0.086(3) 0.081(2) 0.096(3) -0.014(2) 0.004(2) -0.004(2)
C17 0.072(2) 0.074(2) 0.0731(19) 0.0005(17) -0.0060(16) 0.0015(16)
F2 0.108(3) 0.0566(19) 0.212(5) 0.000 -0.001(3) 0.000
F1 0.324(16) 0.137(6) 0.061(3) 0.028(7) -0.039(5) -0.030(3)
F3 0.142(5) 0.078(3) 0.086(3) 0.007(3) -0.008(4) 0.030(3)
P1 0.0520(4) 0.0738(5) 0.0455(4) -0.0011(3) 0.0112(3) -0.0050(3)
B1 0.084(4) 0.048(3) 0.147(7) 0.000 0.020(4) 0.000
F4 0.167(9) 0.086(5) 0.79(4) -0.038(6) 0.302(17) -0.067(14)

loop_
_atom_type_symbol
_atom_type_description
_atom_type_scat_dispersion_real
_atom_type_scat_dispersion_imag
_atom_type_scat_source
C C 0.0033 0.0016 'International Tables Vol C Tables 4.2.6.8 and 6.1.1.4'
H H 0.0000 0.0000 'International Tables Vol C Tables 4.2.6.8 and 6.1.1.4'
B B 0.0013 0.0007 'International Tables Vol C Tables 4.2.6.8 and 6.1.1.4'
F F 0.0171 0.0103 'International Tables Vol C Tables 4.2.6.8 and 6.1.1.4'
P P 0.1023 0.0942 'International Tables Vol C Tables 4.2.6.8 and 6.1.1.4'
Co Co 0.3494 0.9721 'International Tables Vol C Tables 4.2.6.8 and 6.1.1.4'

loop_
_geom_angle_atom_site_label_1
_geom_angle_atom_site_label_2
_geom_angle_atom_site_label_3
_geom_angle_site_symmetry_1
_geom_angle_site_symmetry_3
_geom_angle
C2 Co1 C2 2_756 . 121.84(16)
C2 Co1 C3 2_756 2_756 41.10(11)
C2 Co1 C3 . 2_756 104.64(12)
C2 Co1 C3 2_756 . 104.64(12)
C2 Co1 C3 . . 41.10(11)
C3 Co1 C3 2_756 . 118.0(2)
C2 Co1 C1 2_756 2_756 68.54(13)
C2 Co1 C1 . 2_756 119.76(12)
C3 Co1 C1 2_756 2_756 40.49(13)
C3 Co1 C1 . 2_756 154.01(14)
C2 Co1 C1 2_756 . 119.76(12)
C2 Co1 C1 . . 68.54(13)
C3 Co1 C1 2_756 . 154.01(14)
C3 Co1 C1 . . 40.49(13)
C1 Co1 C1 2_756 . 164.57(19)
C2 Co1 C5 2_756 . 156.51(11)
C2 Co1 C5 . . 68.53(12)
C3 Co1 C5 2_756 . 162.18(11)
C3 Co1 C5 . . 68.41(13)
C1 Co1 C5 2_756 . 127.39(13)
C1 Co1 C5 . . 40.58(11)
C2 Co1 C5 2_756 2_756 68.53(12)
C2 Co1 C5 . 2_756 156.51(11)
C3 Co1 C5 2_756 2_756 68.41(13)
C3 Co1 C5 . 2_756 162.18(11)
C1 Co1 C5 2_756 2_756 40.58(11)
C1 Co1 C5 . 2_756 127.39(13)
C5 Co1 C5 . 2_756 110.94(17)
C2 Co1 C4 2_756 . 159.80(12)
C2 Co1 C4 . . 41.04(11)
C3 Co1 C4 2_756 . 123.55(11)
C3 Co1 C4 . . 69.06(11)
C1 Co1 C4 2_756 . 108.27(12)
C1 Co1 C4 . . 68.63(11)
C5 Co1 C4 . . 40.71(11)
C5 Co1 C4 2_756 . 122.90(12)
C2 Co1 C4 2_756 2_756 41.04(11)
C2 Co1 C4 . 2_756 159.80(12)
C3 Co1 C4 2_756 2_756 69.06(11)
C3 Co1 C4 . 2_756 123.55(11)
C1 Co1 C4 2_756 2_756 68.63(11)
C1 Co1 C4 . 2_756 108.27(12)
C5 Co1 C4 . 2_756 122.90(12)
C5 Co1 C4 2_756 2_756 40.71(11)
C4 Co1 C4 . 2_756 158.15(17)
C3 C1 C5 . . 108.4(3)
C3 C1 Co1 . . 69.32(16)
C5 C1 Co1 . . 69.99(15)
C3 C1 H1 . . 125.8
C5 C1 H1 . . 125.8
Co1 C1 H1 . . 126.5
C3 C2 C4 . . 108.7(3)
C3 C2 Co1 . . 69.89(15)
C4 C2 Co1 . . 70.79(15)
C3 C2 H2 . . 125.7
C4 C2 H2 . . 125.7
Co1 C2 H2 . . 125.2
C1 C3 C2 . . 107.8(3)
C1 C3 Co1 . . 70.20(16)
C2 C3 Co1 . . 69.01(15)
C1 C3 H3 . . 126.1
C2 C3 H3 . . 126.1
Co1 C3 H3 . . 126.2
C5 C4 C2 . . 106.7(2)
C5 C4 P1 . . 128.9(2)
C2 C4 P1 . . 124.4(2)
C5 C4 Co1 . . 69.48(14)
C2 C4 Co1 . . 68.17(13)
P1 C4 Co1 . . 124.76(14)
C1 C5 C4 . . 108.5(3)
C1 C5 Co1 . . 69.43(16)
C4 C5 Co1 . . 69.82(15)
C1 C5 H5 . . 125.8
C4 C5 H5 . . 125.8
Co1 C5 H5 . . 126.6
C11 C6 C7 . . 117.7(3)
C11 C6 P1 . . 125.2(2)
C7 C6 P1 . . 117.1(2)
C6 C7 C8 . . 120.5(4)
C6 C7 H7 . . 119.8
C8 C7 H7 . . 119.8
C9 C8 C7 . . 121.6(3)
C9 C8 H8 . . 119.2
C7 C8 H8 . . 119.2
C8 C9 C10 . . 118.9(3)
C8 C9 H9 . . 120.6
C10 C9 H9 . . 120.6
C9 C10 C11 . . 120.4(4)
C9 C10 H10 . . 119.8
C11 C10 H10 . . 119.8
C6 C11 C10 . . 120.9(3)
C6 C11 H11 . . 119.5
C10 C11 H11 . . 119.5
C17 C12 C13 . . 117.7(3)
C17 C12 P1 . . 124.3(2)
C13 C12 P1 . . 117.9(2)
C14 C13 C12 . . 121.1(3)
C14 C13 H13 . . 119.4
C12 C13 H13 . . 119.4
C15 C14 C13 . . 120.3(3)
C15 C14 H14 . . 119.9
C13 C14 H14 . . 119.9
C16 C15 C14 . . 119.4(4)
C16 C15 H15 . . 120.3
C14 C15 H15 . . 120.3
C15 C16 C17 . . 120.4(4)
C15 C16 H16 . . 119.8
C17 C16 H16 . . 119.8
C12 C17 C16 . . 120.9(3)
C12 C17 H17 . . 119.5
C16 C17 H17 . . 119.5
F4 F1 B1 2_656 . 64.6(6)
F4 F1 F3 2_656 2_656 117.3(11)
B1 F1 F3 . 2_656 57.3(4)
F4 F3 B1 2_656 . 57.4(4)
F4 F3 F1 2_656 2_656 102.2(7)
B1 F3 F1 . 2_656 54.3(3)
C6 P1 C4 . . 100.10(13)
C6 P1 C12 . . 103.26(13)
C4 P1 C12 . . 99.10(13)
F4 B1 F4 2_656 . 126.8(7)
F4 B1 F1 . . 112.9(5)
F4 B1 F1 2_656 2_656 112.9(5)
F1 B1 F1 . 2_656 137.2(8)
F4 B1 F2 2_656 . 116.6(4)
F4 B1 F2 . . 116.6(4)
F1 B1 F2 . . 111.4(4)
F1 B1 F2 2_656 . 111.4(4)
F4 B1 F3 2_656 2_656 109.0(6)
F4 B1 F3 . 2_656 56.2(7)
F1 B1 F3 . 2_656 68.4(4)
F1 B1 F3 2_656 2_656 100.4(4)
F2 B1 F3 . 2_656 104.9(3)
F4 B1 F3 2_656 . 56.2(7)
F4 B1 F3 . . 109.0(6)
F1 B1 F3 . . 100.4(4)
F1 B1 F3 2_656 . 68.4(4)
F2 B1 F3 . . 104.9(3)
F3 B1 F3 2_656 . 150.2(6)
F1 F4 F3 2_656 2_656 137.2(8)
F1 F4 B1 2_656 . 71.1(5)
F3 F4 B1 2_656 . 66.3(5)

loop_
_geom_bond_atom_site_label_1
_geom_bond_atom_site_label_2
_geom_bond_site_symmetry_2
_geom_bond_distance
_geom_bond_publ_flag
Co1 C2 2_756 2.014(3) n
Co1 C2 . 2.014(2) ?
Co1 C3 2_756 2.025(3) n
Co1 C3 . 2.025(3) ?
Co1 C1 2_756 2.037(3) n
Co1 C1 . 2.037(3) ?
Co1 C5 . 2.044(3) ?
Co1 C5 2_756 2.044(3) n
Co1 C4 . 2.049(2) ?
Co1 C4 2_756 2.049(2) n
C1 C3 . 1.406(5) ?
C1 C5 . 1.415(4) ?
C1 H1 . 0.9300 ?
C2 C3 . 1.418(4) ?
C2 C4 . 1.424(4) ?
C2 H2 . 0.9300 ?
C3 H3 . 0.9300 ?
C4 C5 . 1.424(4) ?
C4 P1 . 1.829(3) n
C5 H5 . 0.9300 ?
C6 C11 . 1.370(5) ?
C6 C7 . 1.379(4) ?
C6 P1 . 1.825(3) n
C7 C8 . 1.385(5) ?
C7 H7 . 0.9300 ?
C8 C9 . 1.336(6) ?
C8 H8 . 0.9300 ?
C9 C10 . 1.371(5) ?
C9 H9 . 0.9300 ?
C10 C11 . 1.387(5) ?
C10 H10 . 0.9300 ?
C11 H11 . 0.9300 ?
C12 C17 . 1.380(4) ?
C12 C13 . 1.390(4) ?
C12 P1 . 1.830(3) n
C13 C14 . 1.380(5) ?
C13 H13 . 0.9300 ?
C14 C15 . 1.372(5) ?
C14 H14 . 0.9300 ?
C15 C16 . 1.368(5) ?
C15 H15 . 0.9300 ?
C16 C17 . 1.388(6) ?
C16 H16 . 0.9300 ?
C17 H17 . 0.9300 ?
F2 B1 . 1.341(5) ?
F1 F4 2_656 0.985(15) ?
F1 B1 . 1.336(6) ?
F1 F3 2_656 1.529(11) ?
F3 F4 2_656 1.257(17) ?
F3 B1 . 1.385(5) ?
F3 F1 2_656 1.529(11) ?
B1 F4 2_656 1.274(5) ?
B1 F4 . 1.274(5) ?
B1 F1 2_656 1.336(6) ?
B1 F3 2_656 1.385(5) ?
F4 F1 2_656 0.985(14) ?
F4 F3 2_656 1.257(17) ?

loop_
_geom_hbond_atom_site_label_D
_geom_hbond_atom_site_label_H
_geom_hbond_atom_site_label_A
_geom_hbond_site_symmetry_A
_geom_hbond_distance_DH
_geom_hbond_distance_HA
_geom_hbond_distance_DA
_geom_hbond_angle_DHA
C3 H3 F1 4_656 0.93 2.78 3.473(8) 132.4

loop_
_geom_torsion_atom_site_label_1
_geom_torsion_atom_site_label_2
_geom_torsion_atom_site_label_3
_geom_torsion_atom_site_label_4
_geom_torsion_site_symmetry_1
_geom_torsion_site_symmetry_4
_geom_torsion
C2 Co1 C1 C3 2_756 . 77.22(19)
C2 Co1 C1 C3 . . -38.13(16)
C3 Co1 C1 C3 2_756 . 41.1(4)
C1 Co1 C1 C3 2_756 . -163.60(16)
C5 Co1 C1 C3 . . -119.8(2)
C5 Co1 C1 C3 2_756 . 161.84(16)
C4 Co1 C1 C3 . . -82.37(18)
C4 Co1 C1 C3 2_756 . 120.65(17)
C2 Co1 C1 C5 2_756 . -163.02(17)
C2 Co1 C1 C5 . . 81.62(19)
C3 Co1 C1 C5 2_756 . 160.9(2)
C3 Co1 C1 C5 . . 119.8(2)
C1 Co1 C1 C5 2_756 . -43.85(17)
C5 Co1 C1 C5 2_756 . -78.4(3)
C4 Co1 C1 C5 . . 37.39(18)
C4 Co1 C1 C5 2_756 . -119.60(18)
C2 Co1 C2 C3 2_756 . -74.98(17)
C3 Co1 C2 C3 2_756 . -116.0(2)
C1 Co1 C2 C3 2_756 . -156.9(2)
C1 Co1 C2 C3 . . 37.58(18)
C5 Co1 C2 C3 . . 81.33(19)
C5 Co1 C2 C3 2_756 . 174.7(3)
C4 Co1 C2 C3 . . 119.3(2)
C4 Co1 C2 C3 2_756 . -47.1(4)
C2 Co1 C2 C4 2_756 . 165.76(18)
C3 Co1 C2 C4 2_756 . 124.74(18)
C3 Co1 C2 C4 . . -119.3(2)
C1 Co1 C2 C4 2_756 . 83.86(19)
C1 Co1 C2 C4 . . -81.68(18)
C5 Co1 C2 C4 . . -37.93(16)
C5 Co1 C2 C4 2_756 . 55.4(4)
C4 Co1 C2 C4 2_756 . -166.3(2)
C5 C1 C3 C2 . . -0.3(3)
Co1 C1 C3 C2 . . 58.99(18)
C5 C1 C3 Co1 . . -59.27(19)
C4 C2 C3 C1 . . 0.7(3)
Co1 C2 C3 C1 . . -59.73(19)
C4 C2 C3 Co1 . . 60.42(17)
C2 Co1 C3 C1 2_756 . -118.95(17)
C2 Co1 C3 C1 . . 119.1(2)
C3 Co1 C3 C1 2_756 . -160.95(18)
C1 Co1 C3 C1 2_756 . 170.13(17)
C5 Co1 C3 C1 . . 37.40(16)
C5 Co1 C3 C1 2_756 . -54.0(5)
C4 Co1 C3 C1 . . 81.23(18)
C4 Co1 C3 C1 2_756 . -78.61(19)
C2 Co1 C3 C2 2_756 . 122.0(2)
C3 Co1 C3 C2 2_756 . 80.00(17)
C1 Co1 C3 C2 2_756 . 51.1(3)
C1 Co1 C3 C2 . . -119.1(2)
C5 Co1 C3 C2 . . -81.65(18)
C5 Co1 C3 C2 2_756 . -173.1(4)
C4 Co1 C3 C2 . . -37.83(17)
C4 Co1 C3 C2 2_756 . 162.34(17)
C3 C2 C4 C5 . . -0.8(3)
Co1 C2 C4 C5 . . 59.04(18)
C3 C2 C4 P1 . . -177.90(19)
Co1 C2 C4 P1 . . -118.04(19)
C3 C2 C4 Co1 . . -59.85(17)
C2 Co1 C4 C5 2_756 . -156.0(3)
C2 Co1 C4 C5 . . -118.7(2)
C3 Co1 C4 C5 2_756 . 168.73(18)
C3 Co1 C4 C5 . . -80.83(19)
C1 Co1 C4 C5 2_756 . 126.65(18)
C1 Co1 C4 C5 . . -37.28(18)
C5 Co1 C4 C5 2_756 . 84.3(2)
C4 Co1 C4 C5 2_756 . 48.63(15)
C2 Co1 C4 C2 2_756 . -37.3(5)
C3 Co1 C4 C2 2_756 . -72.6(2)
C3 Co1 C4 C2 . . 37.89(18)
C1 Co1 C4 C2 2_756 . -114.64(18)
C1 Co1 C4 C2 . . 81.44(19)
C5 Co1 C4 C2 . . 118.7(2)
C5 Co1 C4 C2 2_756 . -156.99(17)
C4 Co1 C4 C2 2_756 . 167.35(16)
C2 Co1 C4 P1 2_756 . 80.3(4)
C2 Co1 C4 P1 . . 117.5(3)
C3 Co1 C4 P1 2_756 . 45.0(2)
C3 Co1 C4 P1 . . 155.4(2)
C1 Co1 C4 P1 2_756 . 2.9(2)
C1 Co1 C4 P1 . . -161.0(2)
C5 Co1 C4 P1 . . -123.8(3)
C5 Co1 C4 P1 2_756 . -39.5(2)
C4 Co1 C4 P1 2_756 . -75.14(17)
C3 C1 C5 C4 . . -0.2(3)
Co1 C1 C5 C4 . . -59.09(18)
C3 C1 C5 Co1 . . 58.86(19)
C2 C4 C5 C1 . . 0.6(3)
P1 C4 C5 C1 . . 177.5(2)
Co1 C4 C5 C1 . . 58.85(18)
C2 C4 C5 Co1 . . -58.21(17)
P1 C4 C5 Co1 . . 118.7(2)
C2 Co1 C5 C1 2_756 . 39.5(4)
C2 Co1 C5 C1 . . -81.7(2)
C3 Co1 C5 C1 2_756 . -152.0(4)
C3 Co1 C5 C1 . . -37.31(19)
C1 Co1 C5 C1 2_756 . 166.59(18)
C5 Co1 C5 C1 2_756 . 123.6(2)
C4 Co1 C5 C1 . . -119.9(3)
C4 Co1 C5 C1 2_756 . 79.6(2)
C2 Co1 C5 C4 2_756 . 159.4(3)
C2 Co1 C5 C4 . . 38.22(17)
C3 Co1 C5 C4 2_756 . -32.1(5)
C3 Co1 C5 C4 . . 82.57(19)
C1 Co1 C5 C4 2_756 . -73.5(2)
C1 Co1 C5 C4 . . 119.9(3)
C5 Co1 C5 C4 2_756 . -116.56(18)
C4 Co1 C5 C4 2_756 . -160.57(16)
C11 C6 C7 C8 . . -1.4(6)
P1 C6 C7 C8 . . 178.6(4)
C6 C7 C8 C9 . . 2.2(8)
C7 C8 C9 C10 . . -1.7(7)
C8 C9 C10 C11 . . 0.5(7)
C7 C6 C11 C10 . . 0.2(6)
P1 C6 C11 C10 . . -179.8(3)
C9 C10 C11 C6 . . 0.3(7)
C17 C12 C13 C14 . . -2.8(5)
P1 C12 C13 C14 . . 176.9(3)
C12 C13 C14 C15 . . 2.5(5)
C13 C14 C15 C16 . . -0.5(6)
C14 C15 C16 C17 . . -1.1(6)
C13 C12 C17 C16 . . 1.2(5)
P1 C12 C17 C16 . . -178.5(3)
C15 C16 C17 C12 . . 0.7(6)
C11 C6 P1 C4 . . -15.3(3)
C7 C6 P1 C4 . . 164.7(3)
C11 C6 P1 C12 . . 86.7(3)
C7 C6 P1 C12 . . -93.3(3)
C5 C4 P1 C6 . . 111.3(2)
C2 C4 P1 C6 . . -72.3(2)
Co1 C4 P1 C6 . . -158.04(18)
C5 C4 P1 C12 . . 6.0(3)
C2 C4 P1 C12 . . -177.6(2)
Co1 C4 P1 C12 . . 96.62(19)
C17 C12 P1 C6 . . -5.8(3)
C13 C12 P1 C6 . . 174.5(2)
C17 C12 P1 C4 . . 96.9(3)
C13 C12 P1 C4 . . -82.8(3)
F3 F1 B1 F4 2_656 2_656 155.2(9)
F4 F1 B1 F4 2_656 . -119.9(9)
F3 F1 B1 F4 2_656 . 35.3(7)
F4 F1 B1 F1 2_656 2_656 -73.4(7)
F3 F1 B1 F1 2_656 2_656 81.8(4)
F4 F1 B1 F2 2_656 . 106.6(7)
F3 F1 B1 F2 2_656 . -98.2(4)
F4 F1 B1 F3 2_656 2_656 -155.2(9)
F4 F1 B1 F3 2_656 . -4.0(8)
F3 F1 B1 F3 2_656 . 151.2(6)
F1 F3 B1 F4 2_656 2_656 -140.2(6)
F4 F3 B1 F4 2_656 . 122.2(9)
F1 F3 B1 F4 2_656 . -18.0(8)
F4 F3 B1 F1 2_656 . 3.4(7)
F1 F3 B1 F1 2_656 . -136.8(8)
F4 F3 B1 F1 2_656 2_656 140.2(6)
F4 F3 B1 F2 2_656 . -112.3(4)
F1 F3 B1 F2 2_656 . 107.5(4)
F4 F3 B1 F3 2_656 2_656 67.7(4)
F1 F3 B1 F3 2_656 2_656 -72.5(4)
F4 B1 F4 F1 2_656 2_656 85.9(7)
F1 B1 F4 F1 . 2_656 135.0(10)
F2 B1 F4 F1 . 2_656 -94.1(7)
F3 B1 F4 F1 2_656 2_656 175.2(10)
F3 B1 F4 F1 . 2_656 24.4(9)
F4 B1 F4 F3 2_656 2_656 -89.4(5)
F1 B1 F4 F3 . 2_656 -40.2(6)
F1 B1 F4 F3 2_656 2_656 -175.2(10)
F2 B1 F4 F3 . 2_656 90.6(5)
F3 B1 F4 F3 . 2_656 -150.9(6)
